data_3000649
loop_
_publ_author_name
'Rakovsk\'y, Erik'
'Tisovsk\'y, Pavol'
'Sasikumar Ullattil , Pranav'
'S\'ykora, Milan'

_journal_name_full 'To be published'
_chemical_formula_sum 'C73 H50 Cl2 N4'
_chemical_name_systematic 5-(anthracen-9-yl)-10-(naphtalen-1-yl)-5,10-dihydrophenazine
_space_group_name_Hall 'C -2yc'
_space_group_name_H-M_alt 'C 1 c 1'
_cell_angle_alpha 90
_cell_angle_beta 93.0660(10)
_cell_angle_gamma 90
_cell_length_a 11.5556(2)
_cell_length_b 13.5564(2)
_cell_length_c 33.6025(5)
_cell_measurement_temperature 100.07(13)
_cell_volume 5256.38(14)
_diffrn_ambient_temperature 100.07(13)
_diffrn_radiation_probe x-ray
_diffrn_radiation_type 'Cu K\a'
_diffrn_radiation_wavelength 1.54184
_refine_ls_goodness_of_fit_ref 1.020
_refine_ls_R_factor_all 0.0394
_refine_ls_R_factor_gt 0.0385
_refine_ls_wR_factor_gt 0.1055
_refine_ls_wR_factor_ref 0.1067
_cod_database_code 3000649
_cod_hold_until_date 2027-03-03
_cod_depositor_requested_release_date 2027-03-03

loop_
_atom_site_label
_atom_site_fract_x
_atom_site_fract_y
_atom_site_fract_z
? ? ? ?
